data_7009835
loop_
_publ_author_name
'Doyle, Roy J.'
'Habermehl, Nicole'
'Salem, Geoffrey'
'Willis, Anthony C.'

_publ_section_title
;
 Synthesis of chiral multidentate tertiary arsines with As4 or As6
 donor atoms
;
_journal_issue 20
_journal_name_full 'Journal of the Chemical Society, Dalton Transactions'
_journal_page_first 3603
_journal_paper_doi 10.1039/b003981k
_journal_year 2000
_chemical_formula_moiety ' C22 H32 As4 Cl2 Co +, F6 P -, 0.3333(C4 H10 O), 0.3333(H2 O) '
_chemical_formula_sum 'C23.333 H36 As4 Cl2 Co F6 O0.666 P'
_chemical_formula_weight 901.70
_space_group_IT_number 146
_symmetry_cell_setting trigonal
_symmetry_space_group_name_Hall 'R 3'
_symmetry_space_group_name_H-M 'R 3 :H'
_audit_creation_date 98-11-02
_audit_creation_method from_xtal_archive_file_using_CIFIO
_audit_update_record
;
2000-05-19  acw edits default cif
2000-05-19  passes checkcif tests with minor warnings
;
_cell_angle_alpha 90.000
_cell_angle_beta 90.000
_cell_angle_gamma 120.000
_cell_formula_units_Z 9
_cell_length_a 21.231(2)
_cell_length_b 21.231(2)
_cell_length_c 18.627(3)
_cell_measurement_reflns_used 25
_cell_measurement_temperature 293
_cell_measurement_theta_max 53.28
_cell_measurement_theta_min 47.34
_cell_volume 7271.3(15)
_computing_cell_refinement 'MSC/AFC Diffractometer Control'
_computing_data_collection 'MSC/AFC Diffractometer Control'
_computing_data_reduction xtal
_computing_molecular_graphics xtal
_computing_publication_material xtal_BONDLA_CIFIO
_computing_structure_refinement xtal_CRYLSQ
_computing_structure_solution xtal
_diffrn_ambient_temperature 293
_diffrn_measurement_device 'Rigaku AFC6R'
_diffrn_measurement_device_details
;
Rigaku AFC6R diffractometer with extended arm and
evacuated collimator and beam tunnel.
Data cannot be collected beyond \y 60 deg in this configuration.
;
_diffrn_measurement_method \w-2\q
_diffrn_radiation_detector 'scintillation counter'
_diffrn_radiation_monochromator graphite
_diffrn_radiation_source 'Rigaku rotating anode'
_diffrn_radiation_type 'Cu K\a'
_diffrn_radiation_wavelength 1.5418
_diffrn_reflns_av_R_equivalents .048
_diffrn_reflns_av_sigmaI/netI .047
_diffrn_reflns_limit_h_max 23
_diffrn_reflns_limit_h_min -23
_diffrn_reflns_limit_k_max 23
_diffrn_reflns_limit_k_min -23
_diffrn_reflns_limit_l_max 20
_diffrn_reflns_limit_l_min -1
_diffrn_reflns_number 7345
_diffrn_reflns_reduction_process equatorial_monochr_Lp
_diffrn_reflns_theta_max 60.01
_diffrn_reflns_theta_min 3.38
_diffrn_standards_decay_% 0.
_diffrn_standards_interval_count 150
_diffrn_standards_number 3
_exptl_absorpt_coefficient_mu 11.17
_exptl_absorpt_correction_T_max .564
_exptl_absorpt_correction_T_min .222
_exptl_absorpt_correction_type analytical
_exptl_absorpt_process_details
;
analytical (de Meulenaer & Tompa, 1965)
;
_exptl_crystal_colour 'dark red'
_exptl_crystal_density_diffrn 1.853
_exptl_crystal_density_meas ?
_exptl_crystal_description needle
_exptl_crystal_F_000 3990
_exptl_crystal_size_max 0.33
_exptl_crystal_size_mid 0.07
_exptl_crystal_size_min 0.07
_refine_diff_density_max .534
_refine_diff_density_min -.481
_refine_ls_abs_structure_details
;
Absolute structure determined by comparative refinement.
Refinement of a model with coordinates transformed by (-x,-y,-z)
yielded R = 0.041, wR = 0.042, S = 1.518.
;
_refine_ls_abs_structure_Flack 0
_refine_ls_extinction_coef .00000
_refine_ls_extinction_method none
_refine_ls_goodness_of_fit_all 1.332
_refine_ls_goodness_of_fit_ref 1.288
_refine_ls_hydrogen_treatment noref
_refine_ls_matrix_type full
_refine_ls_number_constraints 0
_refine_ls_number_parameters 346
_refine_ls_number_reflns 2104
_refine_ls_number_restraints 9
_refine_ls_R_factor_all .043
_refine_ls_R_factor_gt .035
_refine_ls_shift/su_max .064
_refine_ls_shift/su_mean .004
_refine_ls_structure_factor_coef F
_refine_ls_weighting_scheme sigma
_refine_ls_wR_factor_all .04
_refine_ls_wR_factor_ref .036
_reflns_d_resolution_high .89
_reflns_d_resolution_low 13.051
_reflns_limit_h_max 20
_reflns_limit_h_min -20
_reflns_limit_k_max 23
_reflns_limit_k_min 0
_reflns_limit_l_max 20
_reflns_limit_l_min 0
_reflns_number_gt 2105
_reflns_number_total 2406
_reflns_threshold_expression I>2.00\s(I)
_cod_data_source_file b003981k.txt
_cod_data_source_block rxd10
_cod_original_cell_volume 7271.3(18)
_cod_original_sg_symbol_Hall r_3
_cod_original_sg_symbol_H-M r_3:h
_cod_original_formula_sum ' C23.333 H36 As4 Cl2 Co F6 O0.666 P  '
_cod_database_code 7009835

loop_
_symmetry_equiv_pos_as_xyz
+x,+y,+z
-y,+x-y,+z
-x+y,-x,+z
2/3+x,1/3+y,1/3+z
1/3+x,2/3+y,2/3+z
2/3-y,1/3+x-y,1/3+z
1/3-y,2/3+x-y,2/3+z
2/3-x+y,1/3-x,1/3+z
1/3-x+y,2/3-x,2/3+z

loop_
_atom_site_aniso_label
_atom_site_aniso_U_11
_atom_site_aniso_U_22
_atom_site_aniso_U_33
_atom_site_aniso_U_12
_atom_site_aniso_U_13
_atom_site_aniso_U_23
As1 .0413(6) .0520(7) .0431(7) .0216(6) -.0052(5) -.0008(5)
As2 .0506(7) .0461(6) .0448(7) .0254(5) -.0055(6) .0004(5)
As3 .0389(6) .0505(7) .0463(7) .0223(5) .0008(5) -.0044(5)
As4 .0366(6) .0489(7) .0449(6) .0190(5) .0014(5) -.0020(5)
Co1 .0381(8) .0436(9) .0410(8) .0204(8) .0002(7) .0014(7)
Cl1 .0636(17) .0574(17) .0632(18) .0318(15) .0065(14) .0174(14)
Cl2 .0550(15) .0573(17) .0497(16) .0263(14) .0093(13) -.0025(12)
C1 .054(7) .090(10) .055(7) .035(7) -.022(6) .008(7)
C2 .036(5) .059(7) .042(6) .017(5) -.008(5) -.004(5)
C3 .060(8) .063(8) .050(7) .014(6) .003(6) -.002(6)
C4 .082(10) .062(8) .070(9) .017(8) -.006(8) -.033(7)
C5 .086(10) .053(8) .071(9) .014(7) .002(8) -.011(7)
C6 .078(9) .051(7) .068(8) .022(7) -.001(7) .003(6)
C7 .052(6) .032(5) .059(7) .017(5) .001(5) .006(5)
C8 .060(7) .069(8) .085(9) .049(7) -.018(6) .002(7)
C9 .072(8) .068(8) .043(7) .027(7) .010(6) .016(6)
C10 .042(6) .049(6) .059(7) .008(5) .015(5) .000(5)
C11 .040(6) .052(7) .051(7) .005(5) -.005(5) .001(5)
C12 .062(8) .076(9) .061(8) .002(7) .014(7) .013(7)
C13 .064(8) .067(8) .042(6) .019(6) .017(6) .003(6)
C14 .052(7) .109(11) .080(9) .055(8) -.016(7) -.012(8)
C15 .055(6) .067(7) .024(5) .036(6) .012(5) .007(5)
C16 .044(6) .069(8) .074(8) .019(6) .002(6) -.027(7)
C17 .083(10) .095(11) .058(8) .046(9) .000(7) -.012(8)
C18 .062(8) .100(11) .069(9) .041(8) -.023(7) -.041(8)
C19 .060(7) .071(8) .062(8) .030(7) -.019(6) -.019(7)
C20 .039(6) .054(6) .042(6) .023(5) -.000(5) -.009(5)
C21 .049(7) .077(9) .083(9) .030(7) .001(6) -.004(7)
C22 .039(6) .066(8) .074(8) .009(6) .019(6) .013(7)
P1 .072(2) .0516(18) .082(2) .0312(17) .023(2) .0073(17)
F1 .170(11) .094(7) .119(7) .073(7) .017(7) .023(6)
F2 .135(12) .35(3) .27(2) .149(15) -.032(13) .050(19)
F3 .37(2) .061(6) .151(10) .077(10) .125(13) .017(7)
F4 .39(2) .100(8) .116(9) .094(13) .125(13) .045(7)
F5 .109(11) .30(3) .54(4) .137(15) .044(17) .04(2)
F6 .296(18) .074(7) .111(8) .080(10) -.037(10) -.023(6)

loop_
_atom_site_label
_atom_site_fract_x
_atom_site_fract_y
_atom_site_fract_z
_atom_site_U_iso_or_equiv
_atom_site_thermal_displace_type
_atom_site_calc_flag
_atom_site_calc_attached_atom
_atom_site_occupancy
As1 .14775(6) .28465(6) .25000 .0462(6) Uani ? ? 1
As2 .24022(6) .25070(6) .33763(9) .0466(6) Uani ? ? 1
As3 .20639(6) .38683(6) .38973(9) .0453(5) Uani ? ? 1
As4 .37165(6) .44025(6) .35725(9) .0445(5) Uani ? ? 1
Co1 .26294(8) .36388(9) .29435(11) .0409(7) Uani ? ? 1
Cl1 .26771(17) .45938(16) .23657(17) .0607(15) Uani ? ? 1
Cl2 .33427(15) .35172(15) .21278(16) .0548(13) Uani ? ? 1
C1 .0999(7) .3146(8) .1823(7) .067(7) Uani ? ? 1
C2 .1564(5) .2058(6) .2117(6) .048(5) Uani ? ? 1
C3 .1235(7) .1654(7) .1519(6) .065(6) Uani ? ? 1
C4 .1342(8) .1073(8) .1341(8) .080(8) Uani ? ? 1
C5 .1820(9) .0940(7) .1754(8) .080(8) Uani ? ? 1
C6 .2126(8) .1312(7) .2338(7) .070(7) Uani ? ? 1
C7 .2015(6) .1895(5) .2527(6) .049(5) Uani ? ? 1
C8 .3094(7) .2258(7) .3767(7) .064(7) Uani ? ? 1
C9 .1544(7) .2002(7) .4009(6) .065(7) Uani ? ? 1
C10 .1007(6) .2294(6) .4007(6) .056(6) Uani ? ? 1
C11 .0751(6) .2344(6) .3251(6) .056(5) Uani ? ? 1
C12 .0345(8) .1754(8) .4458(7) .081(7) Uani ? ? 1
C13 .1339(7) .3031(7) .4428(6) .064(6) Uani ? ? 1
C14 .1563(7) .4387(8) .3703(7) .073(8) Uani ? ? 1
C15 .2768(6) .4474(6) .4613(5) .047(5) Uani ? ? 1
C16 .2551(6) .4672(7) .5213(7) .066(7) Uani ? ? 1
C17 .3089(8) .5091(8) .5715(7) .078(8) Uani ? ? 1
C18 .3808(8) .5365(8) .5581(7) .077(8) Uani ? ? 1
C19 .3998(7) .5157(7) .4957(6) .066(7) Uani ? ? 1
C20 .3490(5) .4715(6) .4472(6) .046(5) Uani ? ? 1
C21 .4385(7) .4072(8) .3863(7) .070(7) Uani ? ? 1
C22 .4356(6) .5288(7) .3082(7) .067(6) Uani ? ? 1
P1 .0666(2) .40847(18) .6466(2) .0686(18) Uani ? ? 1
F1 .0919(7) .4479(6) .5737(5) .124(7) Uani ? ? 1
F2 .1356(8) .4122(12) .6573(10) .239(17) Uani ? ? 1
F3 .0875(11) .4788(6) .6845(7) .207(12) Uani ? ? 1
F4 .0390(12) .3672(7) .7170(6) .214(12) Uani ? ? 1
F5 -.0071(9) .4020(13) .6344(14) .30(2) Uani ? ? 1
F6 .0356(10) .3355(5) .6094(6) .166(9) Uani ? ? 1
O1a .00000 .00000 .300(4) .153(15) Uiso ? ? .58(6)
O1b .00000 .00000 .350(5) .153(15) Uiso ? ? .42(6)
O2 -.042(3) .004(3) .5040(18) .18(2) Uiso ? ? .333
C23 .014(2) .023(3) .5580(18) .103(19) Uiso ? ? .333
C24 -.0228(19) .000(2) .6296(17) .086(15) Uiso ? ? .333
C25 .0364(16) .022(3) .688(2) .17(3) Uiso ? ? .333
C26 .00000 .00000 .761(2) .19(2) Uiso ? ? 1.
H1 .12724 .32975 .13908 .10000 Uiso ? ? 1.
H2 .05261 .27506 .17247 .10000 Uiso ? ? 1
H3 .09599 .35392 .20173 .10000 Uiso ? ? 1
H4 .09381 .17665 .12262 .10000 Uiso ? ? 1
H5 .10932 .07687 .09433 .10000 Uiso ? ? 1
H6 .19233 .05729 .16050 .10000 Uiso ? ? 1
H7 .24180 .11926 .26301 .10000 Uiso ? ? 1
H8 .28495 .17586 .38961 .10000 Uiso ? ? 1
H9 .34540 .23491 .34156 .10000 Uiso ? ? 1
H10 .33179 .25483 .41790 .10000 Uiso ? ? 1
H11 .12827 .15062 .38664 .10000 Uiso ? ? 1
H12 .17151 .20349 .44865 .10000 Uiso ? ? 1
H13 .04780 .25858 .32934 .10000 Uiso ? ? 1
H14 .04420 .18601 .30891 .10000 Uiso ? ? 1
H15 .01257 .12858 .42425 .10000 Uiso ? ? 1
H16 .05007 .17293 .49297 .10000 Uiso ? ? 1
H17 .00016 .19165 .44791 .10000 Uiso ? ? 1
H18 .15601 .29850 .48527 .10000 Uiso ? ? 1
H19 .09545 .31173 .45521 .10000 Uiso ? ? 1
H20 .13274 .44134 .41261 .10000 Uiso ? ? 1
H21 .19023 .48644 .35443 .10000 Uiso ? ? 1
H22 .12113 .41410 .33372 .10000 Uiso ? ? 1
H23 .20555 .45318 .52898 .10000 Uiso ? ? 1
H24 .29461 .51879 .61664 .10000 Uiso ? ? 1
H25 .41682 .56886 .59082 .10000 Uiso ? ? 1
H26 .44968 .53263 .48623 .10000 Uiso ? ? 1
H27 .48106 .44661 .40659 .10000 Uiso ? ? 1
H28 .41545 .36946 .42079 .10000 Uiso ? ? 1
H29 .45136 .38920 .34546 .10000 Uiso ? ? 1
H30 .41128 .55523 .29928 .10000 Uiso ? ? 1
H31 .47731 .55706 .33717 .10000 Uiso ? ? 1
H32 .45022 .51767 .26400 .10000 Uiso ? ? 1

loop_
_atom_type_symbol
_atom_type_description
_atom_type_oxidation_number
_atom_type_number_in_cell
_atom_type_scat_dispersion_real
_atom_type_scat_dispersion_imag
_atom_type_scat_source
C ? 0 210 .017 .009 'Int. Tables Vol_IV Tables_2.2B_and_2.3.1'
H ? 0 324 0 0 'Int. Tables Vol_IV Tables_2.2B_and_2.3.1'
As ? 0 36 -1.011 1.006 'Int. Tables Vol_IV Tables_2.2B_and_2.3.1'
Cl ? 0 18 .348 .702 'Int. Tables Vol_IV Tables_2.2B_and_2.3.1'
Co ? 0 9 -2.464 3.608 'Int. Tables Vol_IV Tables_2.2B_and_2.3.1'
F ? 0 54 .069 .053 'Int. Tables Vol_IV Tables_2.2B_and_2.3.1'
O ? 0 6 .047 .032 'Int. Tables Vol_IV Tables_2.2B_and_2.3.1'
P ? 0 9 .283 .434 'Int. Tables Vol_IV Tables_2.2B_and_2.3.1'

loop_
_diffrn_attenuator_code
_diffrn_attenuator_scale
? ?

loop_
_geom_angle_atom_site_label_1
_geom_angle_atom_site_label_2
_geom_angle_atom_site_label_3
_geom_angle
_geom_angle_site_symmetry_1
_geom_angle_site_symmetry_2
_geom_angle_site_symmetry_3
_geom_angle_publ_flag
Co1 As1 C1 122.4(4) . . . ?
Co1 As1 C2 103.9(3) . . . ?
Co1 As1 C11 113.5(3) . . . ?
Co1 As1 C28 24.14(5) . . 9_554 ?
C1 As1 C2 110.2(6) . . . ?
C1 As1 C11 104.3(6) . . . ?
C1 As1 C28 106.2(3) . . 9_554 ?
C2 As1 C11 100.6(5) . . . ?
C2 As1 C28 95.7(3) . . 9_554 ?
C11 As1 C28 137.7(3) . . 9_554 ?
Co1 As2 C7 101.9(4) . . . ?
Co1 As2 C8 127.9(3) . . . ?
Co1 As2 C9 115.0(5) . . . ?
C7 As2 C8 104.3(6) . . . ?
C7 As2 C9 98.9(4) . . . ?
C8 As2 C9 104.3(6) . . . ?
Co1 As3 C13 116.9(5) . . . ?
Co1 As3 C14 118.0(4) . . . ?
Co1 As3 C15 110.9(4) . . . ?
Co1 As3 C35 5.88(6) . . 9_554 ?
C13 As3 C14 102.1(6) . . . ?
C13 As3 C15 104.7(4) . . . ?
C13 As3 C35 111.1(5) . . 9_554 ?
C14 As3 C15 102.4(6) . . . ?
C14 As3 C35 121.9(4) . . 9_554 ?
C15 As3 C35 112.8(4) . . 9_554 ?
Co1 As4 C20 109.7(3) . . . ?
Co1 As4 C21 121.9(4) . . . ?
Co1 As4 C22 114.1(4) . . . ?
Co1 As4 C31 117.16(9) . . 2_665 ?
C20 As4 C21 103.4(6) . . . ?
C20 As4 C22 104.5(5) . . . ?
C20 As4 C31 16.3(4) . . 2_665 ?
C21 As4 C22 101.5(6) . . . ?
C21 As4 C31 87.5(4) . . 2_665 ?
C22 As4 C31 111.4(4) . . 2_665 ?
As1 Co1 As2 77.12(6) . . . ?
As1 Co1 As3 87.51(7) . . . ?
As1 Co1 As4 171.11(10) . . . ?
As1 Co1 Cl1 92.25(11) . . . ?
As1 Co1 Cl2 101.68(10) . . . ?
As1 Co1 C28 69.64(9) . . 9_554 ?
As1 Co1 C35 85.40(8) . . 9_554 ?
As2 Co1 As3 95.09(8) . . . ?
As2 Co1 As4 99.35(9) . . . ?
As2 Co1 Cl1 168.62(11) . . . ?
As2 Co1 Cl2 85.41(12) . . . ?
As2 Co1 C28 111.09(14) . . 9_554 ?
As2 Co1 C35 90.37(10) . . 9_554 ?
As3 Co1 As4 84.67(8) . . . ?
As3 Co1 Cl1 88.40(13) . . . ?
As3 Co1 Cl2 170.65(11) . . . ?
As3 Co1 C28 139.27(18) . . 9_554 ?
As3 Co1 C35 4.84(5) . . 9_554 ?
As4 Co1 Cl1 91.74(10) . . . ?
As4 Co1 Cl2 86.04(10) . . . ?
As4 Co1 C28 119.19(11) . . 9_554 ?
As4 Co1 C35 86.48(10) . . 9_554 ?
Cl1 Co1 Cl2 92.90(14) . . . ?
Cl1 Co1 C28 60.51(14) . . 9_554 ?
Cl1 Co1 C35 92.83(15) . . 9_554 ?
Cl2 Co1 C28 47.84(13) . . 9_554 ?
Cl2 Co1 C35 170.71(16) . . 9_554 ?
C28 Co1 C35 141.4(2) 9_554 . 9_554 ?
Co1 Cl2 C28 23.62(7) . . 9_554 ?
As1 C1 H1 109.4(13) . . . ?
As1 C1 H2 109.5(12) . . . ?
As1 C1 H3 109.5(9) . . . ?
H1 C1 H2 109.4(12) . . . ?
H1 C1 H3 109.5(15) . . . ?
H2 C1 H3 109.5(16) . . . ?
As1 C2 C3 127.7(12) . . . ?
As1 C2 C7 113.1(8) . . . ?
C3 C2 C7 119.3(14) . . . ?
C2 C3 C4 119.2(15) . . . ?
C2 C3 H4 120.4(17) . . . ?
C4 C3 H4 120.4(12) . . . ?
C3 C4 C5 119.8(13) . . . ?
C3 C4 H5 120.1(18) . . . ?
C5 C4 H5 120.1(18) . . . ?
C4 C5 C6 121.5(18) . . . ?
C4 C5 H6 119.3(14) . . . ?
C6 C5 H6 119(2) . . . ?
C5 C6 C7 119.0(16) . . . ?
C5 C6 H7 120.5(18) . . . ?
C7 C6 H7 120.5(12) . . . ?
As2 C7 C2 113.0(9) . . . ?
As2 C7 C6 125.9(10) . . . ?
C2 C7 C6 121.0(10) . . . ?
As2 C8 H8 109.6(10) . . . ?
As2 C8 H9 109.3(11) . . . ?
As2 C8 H10 109.3(13) . . . ?
H8 C8 H9 109.6(17) . . . ?
H8 C8 H10 109.6(13) . . . ?
H9 C8 H10 109.5(11) . . . ?
As2 C9 C10 116.4(9) . . . ?
As2 C9 H11 107.7(11) . . . ?
As2 C9 H12 107.7(10) . . . ?
C10 C9 H11 107.7(12) . . . ?
C10 C9 H12 107.7(13) . . . ?
H11 C9 H12 109.5(14) . . . ?
C9 C10 C11 112.8(11) . . . ?
C9 C10 C12 106.3(12) . . . ?
C9 C10 C13 110.2(10) . . . ?
C11 C10 C12 109.2(9) . . . ?
C11 C10 C13 112.9(11) . . . ?
C12 C10 C13 104.9(10) . . . ?
As1 C11 C10 119.0(8) . . . ?
As1 C11 H13 107.0(9) . . . ?
As1 C11 H14 107.0(9) . . . ?
C10 C11 H13 107.0(11) . . . ?
C10 C11 H14 107.0(11) . . . ?
H13 C11 H14 109.5(11) . . . ?
C10 C12 H15 109.6(13) . . . ?
C10 C12 H16 109.4(11) . . . ?
C10 C12 H17 109.3(14) . . . ?
H15 C12 H16 109.6(17) . . . ?
H15 C12 H17 109.6(13) . . . ?
H16 C12 H17 109.4(15) . . . ?
As3 C13 C10 114.5(8) . . . ?
As3 C13 H18 108.2(8) . . . ?
As3 C13 H19 108.2(11) . . . ?
C10 C13 H18 108.2(14) . . . ?
C10 C13 H19 108.2(10) . . . ?
H18 C13 H19 109.5(12) . . . ?
As3 C14 H20 109.7(12) . . . ?
As3 C14 H21 109.2(12) . . . ?
As3 C14 H22 109.2(14) . . . ?
H20 C14 H21 109.7(17) . . . ?
H20 C14 H22 109.6(13) . . . ?
H21 C14 H22 109.5(14) . . . ?
As3 C15 C16 120.4(9) . . . ?
As3 C15 C20 117.5(8) . . . ?
C16 C15 C20 122.1(9) . . . ?
C15 C16 C17 117.0(13) . . . ?
C15 C16 H23 121.5(12) . . . ?
C17 C16 H23 121.5(15) . . . ?
C16 C17 C18 122.3(14) . . . ?
C16 C17 H24 118.8(15) . . . ?
C18 C17 H24 118.8(13) . . . ?
C17 C18 C19 117.8(12) . . . ?
C17 C18 H25 121.1(16) . . . ?
C19 C18 H25 121.1(15) . . . ?
C18 C19 C20 121.8(13) . . . ?
C18 C19 H26 119.1(12) . . . ?
C20 C19 H26 119.1(13) . . . ?
As4 C20 C15 117.2(7) . . . ?
As4 C20 C19 124.2(10) . . . ?
As4 C20 C31 16.8(4) . . 2_665 ?
C15 C20 C19 118.7(11) . . . ?
C15 C20 C31 124.8(9) . . 2_665 ?
C19 C20 C31 114.6(12) . . 2_665 ?
As4 C21 H27 109.6(13) . . . ?
As4 C21 H28 109.3(11) . . . ?
As4 C21 H29 109.2(11) . . . ?
H27 C21 H28 109.6(14) . . . ?
H27 C21 H29 109.6(13) . . . ?
H28 C21 H29 109.5(16) . . . ?
As4 C22 H30 109.6(9) . . . ?
As4 C22 H31 109.3(10) . . . ?
As4 C22 H32 109.3(10) . . . ?
H30 C22 H31 109.6(14) . . . ?
H30 C22 H32 109.6(14) . . . ?
H31 C22 H32 109.5(13) . . . ?
F1 P1 F2 91.4(9) . . . ?
F1 P1 F3 91.4(7) . . . ?
F1 P1 F4 177.7(7) . . . ?
F1 P1 F5 88.9(11) . . . ?
F1 P1 F6 90.4(6) . . . ?
F1 P1 C32 101.7(7) . . . ?
F1 P1 C33 63.4(4) . . . ?
F1 P1 C29 79.8(6) . . 9_554 ?
F2 P1 F3 95.3(13) . . . ?
F2 P1 F4 90.0(12) . . . ?
F2 P1 F5 178.1(14) . . . ?
F2 P1 F6 91.7(12) . . . ?
F2 P1 C32 137.2(9) . . . ?
F2 P1 C33 63.3(9) . . . ?
F2 P1 C29 48.3(9) . . 9_554 ?
F3 P1 F4 90.3(7) . . . ?
F3 P1 F5 86.6(14) . . . ?
F3 P1 F6 172.7(12) . . . ?
F3 P1 C32 44.6(9) . . . ?
F3 P1 C33 44.9(7) . . . ?
F3 P1 C29 141.7(9) . . 9_554 ?
F4 P1 F5 89.7(14) . . . ?
F4 P1 F6 87.7(6) . . . ?
F4 P1 C32 78.4(9) . . . ?
F4 P1 C33 118.9(6) . . . ?
F4 P1 C29 99.8(9) . . 9_554 ?
F5 P1 F6 86.4(13) . . . ?
F5 P1 C32 44.5(10) . . . ?
F5 P1 C33 118.4(10) . . . ?
F5 P1 C29 130.0(10) . . 9_554 ?
F6 P1 C32 128.2(8) . . . ?
F6 P1 C33 141.5(7) . . . ?
F6 P1 C29 45.6(8) . . 9_554 ?
C32 P1 C33 86.6(2) . . . ?
C32 P1 C29 173.8(2) . . 9_554 ?
C33 P1 C29 99.5(2) . . 9_554 ?
P1 F1 C33 55.5(4) . . . ?
P1 F2 C33 58.7(10) . . . ?
P1 F2 C29 70.6(8) . . 9_554 ?
C33 F2 C29 112.8(15) . . 9_554 ?
P1 F3 C32 60.5(5) . . . ?
P1 F3 C33 65.2(8) . . . ?
C32 F3 C33 120.3(11) . . . ?
P1 F4 C30 92.5(8) . . 9 ?
P1 F4 C36 155(3) . . 9 ?
C30 F4 C36 66.0(15) 9 . 9 ?
P1 F5 C32 59.9(10) . . . ?
P1 F6 C29 68.8(5) . . 9_554 ?
O1b O1a C34 31.4(16) . . 4_445 ?
O1b O1a C34 31.4(16) . . 6 ?
O1b O1a C34 31.4(16) . . 8_455 ?
C34 O1a C34 54(3) 4_445 . 6 ?
C34 O1a C34 54(3) 4_445 . 8_455 ?
C34 O1a C34 54(3) 6 . 8_455 ?
O1a O1b C34 107(7) . . 4_445 ?
O1a O1b C34 107(7) . . 6 ?
O1a O1b C34 107(7) . . 8_455 ?
C34 O1b C34 112(7) 4_445 . 6 ?
C34 O1b C34 112(7) 4_445 . 8_455 ?
C34 O1b C34 112(7) 6 . 8_455 ?
C23 O2 O2 65(4) . . 2 ?
C23 O2 C23 31(3) . . 2 ?
C23 O2 O2 44(2) . . 3 ?
C23 O2 C23 27(3) . . 3 ?
O2 O2 C23 60(6) 2 . 2 ?
O2 O2 O2 60(4) 2 . 3 ?
O2 O2 C23 42(3) 2 . 3 ?
C23 O2 O2 71(4) 2 . 3 ?
C23 O2 C23 23(4) 2 . 3 ?
O2 O2 C23 52(3) 3 . 3 ?
O2 C23 C24 108(3) . . . ?
O2 C23 O2 63(5) . . 2 ?
O2 C23 C23 54(6) . . 2 ?
O2 C23 C24 122(3) . . 2 ?
O2 C23 O2 76(6) . . 3 ?
O2 C23 C23 93(7) . . 3 ?
O2 C23 C24 142(5) . . 3 ?
O2 C23 C27 118(3) . . 4_445 ?
C24 C23 O2 113(4) . . 2 ?
C24 C23 C23 64(4) . . 2 ?
C24 C23 C24 31(4) . . 2 ?
C24 C23 O2 176(7) . . 3 ?
C24 C23 C23 84(5) . . 3 ?
C24 C23 C24 34(4) . . 3 ?
C24 C23 C27 21(3) . . 4_445 ?
O2 C23 C23 60(7) 2 . 2 ?
O2 C23 C24 94(5) 2 . 2 ?
O2 C23 O2 67(4) 2 . 3 ?
O2 C23 C23 38(5) 2 . 3 ?
O2 C23 C24 124(5) 2 . 3 ?
O2 C23 C27 101(5) 2 . 4_445 ?
C23 C23 C24 69(5) 2 . 2 ?
C23 C23 O2 119(6) 2 . 3 ?
C23 C23 C23 60(11) 2 . 3 ?
C23 C23 C24 95(5) 2 . 3 ?
C23 C23 C27 66(4) 2 . 4_445 ?
C24 C23 O2 145(8) 2 . 3 ?
C24 C23 C23 57(5) 2 . 3 ?
C24 C23 C24 32(3) 2 . 3 ?
C24 C23 C27 11(3) 2 . 4_445 ?
O2 C23 C23 95(7) 3 . 3 ?
O2 C23 C24 142(7) 3 . 3 ?
O2 C23 C27 156(9) 3 . 4_445 ?
C23 C23 C24 86(5) 3 . 3 ?
C23 C23 C27 66(5) 3 . 4_445 ?
C24 C23 C27 29(2) 3 . 4_445 ?
C23 C24 C25 108(3) . . . ?
C23 C24 C23 30(3) . . 2 ?
C23 C24 C24 81(4) . . 2 ?
C23 C24 C25 147(4) . . 2 ?
C23 C24 C23 28(3) . . 3 ?
C23 C24 C24 63(3) . . 3 ?
C23 C24 C25 133(6) . . 3 ?
C23 C24 C27 29(3) . . 4_445 ?
C25 C24 C23 133(4) . . 2 ?
C25 C24 C24 64(4) . . 2 ?
C25 C24 C25 49(5) . . 2 ?
C25 C24 C23 106(4) . . 3 ?
C25 C24 C24 45(3) . . 3 ?
C25 C24 C25 47(3) . . 3 ?
C25 C24 C27 92(4) . . 4_445 ?
C23 C24 C24 83(6) 2 . 2 ?
C23 C24 C25 174(8) 2 . 2 ?
C23 C24 C23 28(5) 2 . 3 ?
C23 C24 C24 90(4) 2 . 3 ?
C23 C24 C25 132(6) 2 . 3 ?
C23 C24 C27 41(3) 2 . 4_445 ?
C24 C24 C25 103(7) 2 . 2 ?
C24 C24 C23 58(4) 2 . 3 ?
C24 C24 C24 60(6) 2 . 3 ?
C24 C24 C25 53(5) 2 . 3 ?
C24 C24 C27 52(4) 2 . 4_445 ?
C25 C24 C23 155(6) 2 . 3 ?
C25 C24 C24 89(5) 2 . 3 ?
C25 C24 C25 54(6) 2 . 3 ?
C25 C24 C27 141(6) 2 . 4_445 ?
C23 C24 C24 68(4) 3 . 3 ?
C23 C24 C25 111(5) 3 . 3 ?
C23 C24 C27 15(3) 3 . 4_445 ?
C24 C24 C25 83(6) 3 . 3 ?
C24 C24 C27 53(4) 3 . 4_445 ?
C25 C24 C27 105(6) 3 . 4_445 ?
C24 C25 C26 109(2) . . . ?
C24 C25 C24 33(4) . . 2 ?
C24 C25 C25 46(3) . . 2 ?
C24 C25 C24 32(4) . . 3 ?
C24 C25 C25 60(4) . . 3 ?
C24 C25 C27 24.1(16) . . 4_445 ?
C26 C25 C24 117(3) . . 2 ?
C26 C25 C25 67(3) . . 2 ?
C26 C25 C24 141(5) . . 3 ?
C26 C25 C25 67(3) . . 3 ?
C26 C25 C27 131(2) . . 4_445 ?
C24 C25 C25 73(4) 2 . 2 ?
C24 C25 C24 37(4) 2 . 3 ?
C24 C25 C25 51(3) 2 . 3 ?
C24 C25 C27 23(3) 2 . 4_445 ?
C25 C25 C24 75(5) 2 . 3 ?
C25 C25 C25 60(7) 2 . 3 ?
C25 C25 C27 70(3) 2 . 4_445 ?
C24 C25 C25 85(4) 3 . 3 ?
C24 C25 C27 15(2) 3 . 4_445 ?
C25 C25 C27 70(3) 3 . 4_445 ?
C25 C26 C25 45(3) . . 2 ?
C25 C26 C25 45(3) . . 3 ?
C25 C26 C25 45(5) 2 . 3 ?
C23 C27 C24 131(5) 5_554 . 5_554 ?
C23 C27 C25 134(3) 5_554 . 5_554 ?
C23 C27 C23 47(4) 5_554 . 7_554 ?
C23 C27 C24 155(7) 5_554 . 7_554 ?
C23 C27 C25 139(5) 5_554 . 7_554 ?
C23 C27 C23 47(5) 5_554 . 9_554 ?
C23 C27 C24 110(4) 5_554 . 9_554 ?
C23 C27 C25 173(3) 5_554 . 9_554 ?
C24 C27 C25 64(3) 5_554 . 5_554 ?
C24 C27 C23 110(5) 5_554 . 7_554 ?
C24 C27 C24 74(7) 5_554 . 7_554 ?
C24 C27 C25 24(4) 5_554 . 7_554 ?
C24 C27 C23 154(6) 5_554 . 9_554 ?
C24 C27 C24 74(7) 5_554 . 9_554 ?
C24 C27 C25 52(5) 5_554 . 9_554 ?
C25 C27 C23 173(6) 5_554 . 7_554 ?
C25 C27 C24 51(5) 5_554 . 7_554 ?
C25 C27 C25 40(3) 5_554 . 7_554 ?
C25 C27 C23 140(6) 5_554 . 9_554 ?
C25 C27 C24 24(3) 5_554 . 9_554 ?
C25 C27 C25 40(2) 5_554 . 9_554 ?
C23 C27 C24 133(7) 7_554 . 7_554 ?
C23 C27 C25 134(5) 7_554 . 7_554 ?
C23 C27 C23 47(8) 7_554 . 9_554 ?
C23 C27 C24 153(7) 7_554 . 9_554 ?
C23 C27 C25 140(4) 7_554 . 9_554 ?
C24 C27 C25 63(7) 7_554 . 7_554 ?
C24 C27 C23 111(7) 7_554 . 9_554 ?
C24 C27 C24 74(6) 7_554 . 9_554 ?
C24 C27 C25 24(6) 7_554 . 9_554 ?
C25 C27 C23 174(4) 7_554 . 9_554 ?
C25 C27 C24 51(6) 7_554 . 9_554 ?
C25 C27 C25 40(4) 7_554 . 9_554 ?
C23 C27 C24 132(8) 9_554 . 9_554 ?
C23 C27 C25 135(4) 9_554 . 9_554 ?
C24 C27 C25 64(3) 9_554 . 9_554 ?
As1 C28 Co1 86.2(2) 6 . 6 ?
As1 C28 Cl2 127.91(12) 6 . 6 ?
Co1 C28 Cl2 108.5(2) 6 . 6 ?
P1 C29 F2 61(2) 6 . 6 ?
P1 C29 F6 65.5(8) 6 . 6 ?
F2 C29 F6 123(2) 6 . 6 ?
C36 C30 F4 25.1(5) . . 6_554 ?
As4 C31 C20 146.9(9) 3_565 . 3_565 ?
P1 C32 F3 74.9(10) . . . ?
P1 C32 F5 75.7(14) . . . ?
F3 C32 F5 142.2(14) . . . ?
P1 C33 F1 61.2(4) . . . ?
P1 C33 F2 58.0(6) . . . ?
P1 C33 F3 70.0(5) . . . ?
F1 C33 F2 87.4(8) . . . ?
F1 C33 F3 106.3(10) . . . ?
F2 C33 F3 109.8(9) . . . ?
C34 C34 C34 60.000(3) 2_665 . 3_565 ?
C34 C34 O1a 63.2(13) 2_665 . 5_554 ?
C34 C34 O1b 34(3) 2_665 . 5_554 ?
C34 C34 O1a 63.2(13) 3_565 . 5_554 ?
C34 C34 O1b 34(3) 3_565 . 5_554 ?
O1a C34 O1b 42(7) 5_554 . 5_554 ?
As3 C35 Co1 169.28(10) 6 . 6 ?
C30 C36 F4 89(2) . . 6_554 ?

loop_
_geom_bond_atom_site_label_1
_geom_bond_atom_site_label_2
_geom_bond_distance
_geom_bond_site_symmetry_1
_geom_bond_site_symmetry_2
_geom_bond_publ_flag
As1 Co1 2.3192(18) . . ?
As1 C1 1.918(16) . . ?
As1 C2 1.912(14) . . ?
As1 C11 1.956(11) . . ?
As1 C28 2.1791(10) . 9_554 ?
As2 Co1 2.345(2) . . ?
As2 C7 1.950(10) . . ?
As2 C8 1.933(17) . . ?
As2 C9 1.976(12) . . ?
As3 Co1 2.328(3) . . ?
As3 C13 1.941(11) . . ?
As3 C14 1.91(2) . . ?
As3 C15 1.935(9) . . ?
As3 C35 1.0563(16) . 9_554 ?
As4 Co1 2.364(2) . . ?
As4 C20 1.948(12) . . ?
As4 C21 1.949(18) . . ?
As4 C22 1.912(12) . . ?
As4 C31 1.0329(17) . 2_665 ?
Co1 Cl1 2.253(4) . . ?
Co1 Cl2 2.249(4) . . ?
Co1 C28 .951(2) . 9_554 ?
Co1 C35 1.282(2) . 9_554 ?
Cl2 C28 1.759(4) . 9_554 ?
C1 H1 .950(12) . . ?
C1 H2 .950(11) . . ?
C1 H3 .950(18) . . ?
C2 C3 1.366(15) . . ?
C2 C7 1.40(2) . . ?
C3 C4 1.40(3) . . ?
C3 H4 .950(17) . . ?
C4 C5 1.41(3) . . ?
C4 H5 .950(13) . . ?
C5 C6 1.31(2) . . ?
C5 H6 .95(2) . . ?
C6 C7 1.41(2) . . ?
C6 H7 .950(17) . . ?
C8 H8 .950(13) . . ?
C8 H9 .950(14) . . ?
C8 H10 .950(12) . . ?
C9 C10 1.55(2) . . ?
C9 H11 .950(13) . . ?
C9 H12 .950(12) . . ?
C10 C11 1.532(17) . . ?
C10 C12 1.544(16) . . ?
C10 C13 1.568(18) . . ?
C11 H13 .950(15) . . ?
C11 H14 .950(10) . . ?
C12 H15 .950(15) . . ?
C12 H16 .950(14) . . ?
C12 H17 .95(2) . . ?
C13 H18 .950(13) . . ?
C13 H19 .950(17) . . ?
C14 H20 .950(15) . . ?
C14 H21 .950(13) . . ?
C14 H22 .950(12) . . ?
C15 C16 1.353(19) . . ?
C15 C20 1.378(17) . . ?
C16 C17 1.398(17) . . ?
C16 H23 .950(13) . . ?
C17 C18 1.36(2) . . ?
C17 H24 .950(15) . . ?
C18 C19 1.37(2) . . ?
C18 H25 .950(13) . . ?
C19 C20 1.360(15) . . ?
C19 H26 .950(14) . . ?
C20 C31 .999(13) . 2_665 ?
C21 H27 .950(11) . . ?
C21 H28 .950(13) . . ?
C21 H29 .950(16) . . ?
C22 H30 .950(17) . . ?
C22 H31 .950(11) . . ?
C22 H32 .950(14) . . ?
P1 F1 1.544(11) . . ?
P1 F2 1.44(2) . . ?
P1 F3 1.503(13) . . ?
P1 F4 1.522(12) . . ?
P1 F5 1.52(2) . . ?
P1 F6 1.514(11) . . ?
P1 C32 1.354(5) . . ?
P1 C33 1.452(3) . . ?
P1 C29 1.551(5) . 9_554 ?
F1 C33 1.575(10) . . ?
F2 C33 1.52(3) . . ?
F2 C29 1.227(18) . 9_554 ?
F3 C32 1.092(18) . . ?
F3 C33 1.13(2) . . ?
F4 C30 1.390(17) . 9 ?
F4 C36 .589(14) . 9 ?
F5 C32 1.10(2) . . ?
F6 C29 1.189(18) . 9_554 ?
O1a O1b .95(12) . . ?
O1a C34 1.36(6) . 4_445 ?
O1a C34 1.36(6) . 6 ?
O1a C34 1.36(6) . 8_455 ?
O1b C34 .74(3) . 4_445 ?
O1b C34 .74(3) . 6 ?
O1b C34 .74(3) . 8_455 ?
O2 C23 1.45(6) . . ?
O2 O2 1.63(15) . 2 ?
O2 C23 1.17(8) . 2 ?
O2 O2 1.63(13) . 3 ?
O2 C23 1.67(11) . 3 ?
C23 C24 1.50(5) . . ?
C23 C23 .75(6) . 2 ?
C23 C24 1.60(7) . 2 ?
C23 C23 .75(9) . 3 ?
C23 C24 1.35(5) . 3 ?
C23 C27 .94(4) . 4_445 ?
C24 C25 1.54(5) . . ?
C24 C24 .84(10) . 2 ?
C24 C25 1.12(6) . 2 ?
C24 C24 .84(8) . 3 ?
C24 C25 1.39(7) . 3 ?
C24 C27 .70(4) . 4_445 ?
C25 C26 1.52(5) . . ?
C25 C25 1.17(9) . 2 ?
C25 C25 1.17(6) . 3 ?
C25 C27 1.72(4) . 4_445 ?
C30 C36 1.26968(11) . . ?
C34 C34 1.22621(11) . 2_665 ?
C34 C34 1.22621(12) . 3_565 ?

loop_
_geom_contact_atom_site_label_1
_geom_contact_atom_site_label_2
_geom_contact_distance
_geom_contact_site_symmetry_1
_geom_contact_site_symmetry_2
_geom_contact_publ_flag
? ? ? ? ? ?

loop_
_geom_torsion_atom_site_label_1
_geom_torsion_atom_site_label_2
_geom_torsion_atom_site_label_3
_geom_torsion_atom_site_label_4
_geom_torsion
_geom_torsion_site_symmetry_1
_geom_torsion_site_symmetry_2
_geom_torsion_site_symmetry_3
_geom_torsion_site_symmetry_4
_geom_torsion_publ_flag
? ? ? ? ? ? ? ? ? ?

loop_
_reflns_scale_group_code
_reflns_scale_meas_F
? 1.5667
